data_7237440
loop_
_publ_author_name
'Huang, Rongjuan'
'Ward, Jonathan S.'
'Kukhta, Nadzeya A.'
'Av\'o, Jo\~ao'
'Gibson, Jamie'
'Penfold, Thomas'
'Lima, Jo\~ao C.'
'Batsanov, Andrei S.'
'Berberan-Santos, M\'ario N.'
'Bryce, Martin R.'
'Dias, Fernando B.'

_publ_section_title
;
 The influence of molecular conformation on the photophysics of organic
 room temperature phosphorescent luminophores
;
_journal_issue 34
_journal_name_full 'Journal of Materials Chemistry C'
_journal_page_first 9238
_journal_paper_doi 10.1039/C8TC02987C
_journal_volume 6
_journal_year 2018
_chemical_formula_moiety 'C38 H26 N2 S3'
_chemical_formula_sum 'C38 H26 N2 S3'
_chemical_formula_weight 606.79
_space_group_crystal_system triclinic
_space_group_IT_number 2
_space_group_name_Hall '-P 1'
_space_group_name_H-M_alt 'P -1'
_atom_sites_solution_hydrogens difmap
_atom_sites_solution_primary direct
_atom_sites_solution_secondary difmap
_audit_creation_date 2017-10-13
_audit_creation_method
;
Olex2 1.2-beta
(compiled 2017.08.10 svn.r3458 for OlexSys, GUI svn.r5381)
;
_audit_update_record
;
2018-05-29 deposited with the CCDC.
2018-08-07 downloaded from the CCDC.
;
_cell_angle_alpha 91.458(2)
_cell_angle_beta 95.161(2)
_cell_angle_gamma 92.542(2)
_cell_formula_units_Z 2
_cell_length_a 7.9477(4)
_cell_length_b 11.9549(7)
_cell_length_c 15.9521(9)
_cell_measurement_reflns_used 9906
_cell_measurement_temperature 120
_cell_measurement_theta_max 30.75
_cell_measurement_theta_min 2.57
_cell_volume 1507.38(14)
_computing_cell_refinement 'SAINT v8.38A (Bruker, 2017)'
_computing_data_collection 'APEX3 v.2016.1-0 (Bruker, 2016)'
_computing_data_reduction 'SAINT v8.38A (Bruker, 2017)'
_computing_molecular_graphics 'Olex2 (Dolomanov et al., 2009)'
_computing_publication_material 'Olex2 (Dolomanov et al., 2009)'
_computing_structure_refinement 'ShelXL 2016/6 multi-CPU (Sheldrick, 2015)'
_computing_structure_solution 'ShelXS 2013/1 (Sheldrick, 2008)'
_diffrn_ambient_temperature 120
_diffrn_detector_area_resol_mean 10.4
_diffrn_detector_type 'Bruker PHOTON 100 CMOS'
_diffrn_measured_fraction_theta_full 0.997
_diffrn_measured_fraction_theta_max 0.998
_diffrn_measurement_device '3-circle area detector diffractometer'
_diffrn_measurement_device_type 'Bruker D8 Venture'
_diffrn_measurement_method '\f and \w scans'
_diffrn_radiation_monochromator 'focusing mirrors'
_diffrn_radiation_probe x-ray
_diffrn_radiation_type MoK\a
_diffrn_radiation_wavelength 0.71073
_diffrn_reflns_av_R_equivalents 0.0349
_diffrn_reflns_av_unetI/netI 0.0396
_diffrn_reflns_Laue_measured_fraction_full 0.997
_diffrn_reflns_Laue_measured_fraction_max 0.998
_diffrn_reflns_limit_h_max 11
_diffrn_reflns_limit_h_min -11
_diffrn_reflns_limit_k_max 16
_diffrn_reflns_limit_k_min -16
_diffrn_reflns_limit_l_max 22
_diffrn_reflns_limit_l_min -22
_diffrn_reflns_number 32928
_diffrn_reflns_point_group_measured_fraction_full 0.997
_diffrn_reflns_point_group_measured_fraction_max 0.998
_diffrn_reflns_theta_full 25.242
_diffrn_reflns_theta_max 30.032
_diffrn_reflns_theta_min 2.164
_diffrn_source 'microfocus sealed X-ray tube'
_diffrn_source_type 'Incoatec I\mS microsource'
_diffrn_standards_number 0
_exptl_absorpt_coefficient_mu 0.277
_exptl_absorpt_correction_T_max 1.0000
_exptl_absorpt_correction_T_min 0.9552
_exptl_absorpt_correction_type multi-scan
_exptl_absorpt_process_details
; SADABS-2016/2 (Krause et al., 2015) was used for absorption correction. 
 wR2(int) was 0.0882 before and 0.0437 after correction. 
 The Ratio of minimum to maximum transmission is 0.9552. 
 The \l/2 correction factor is Not present.
;
_exptl_crystal_colour colourless
_exptl_crystal_colour_primary colourless
_exptl_crystal_density_diffrn 1.337
_exptl_crystal_description irregular
_exptl_crystal_F_000 632
_exptl_crystal_preparation Luminescent
_exptl_crystal_recrystallization_method 'Re-crystallisation from solvent: chloroform, hexane'
_exptl_crystal_size_max 0.501
_exptl_crystal_size_mid 0.282
_exptl_crystal_size_min 0.242
_refine_diff_density_max 0.441
_refine_diff_density_min -0.397
_refine_diff_density_rms 0.054
_refine_ls_extinction_method none
_refine_ls_goodness_of_fit_ref 1.032
_refine_ls_hydrogen_treatment constr
_refine_ls_matrix_type full
_refine_ls_number_parameters 451
_refine_ls_number_reflns 8786
_refine_ls_number_restraints 538
_refine_ls_restrained_S_all 1.012
_refine_ls_R_factor_all 0.0703
_refine_ls_R_factor_gt 0.0469
_refine_ls_shift/su_max 0.001
_refine_ls_shift/su_mean 0.000
_refine_ls_structure_factor_coef Fsqd
_refine_ls_weighting_details 'w=1/[\s^2^(Fo^2^)+(0.0480P)^2^+0.8910P] where P=(Fo^2^+2Fc^2^)/3'
_refine_ls_weighting_scheme calc
_refine_ls_wR_factor_gt 0.1090
_refine_ls_wR_factor_ref 0.1176
_reflns_Friedel_coverage 0.000
_reflns_number_gt 6612
_reflns_number_total 8786
_reflns_threshold_expression 'I > 2\s(I)'
_cod_data_source_file c8tc02987c2.cif
_cod_data_source_block DPTZ-Me-DBT_17srv254
_cod_depositor_comments
;
The following automatic conversions were performed:

data item '_diffrn_radiation_probe' value 'X-ray' was changed to
'x-ray' in accordance with the
/home/saulius/struct/COD-crude-data/automatic-downloads/DataCite-retrospective/RSC/depositions/lib/dictionaries/cif_core.dic
dictionary named 'cif_core.dic' version 2.4.2 last updated on
2011-04-26.

Automatic conversion script
Id: cif_fix_values 6909 2019-04-08 15:41:33Z antanas 
;
_cod_database_code 7237440
_shelx_shelxl_version_number 2016/6
_shelx_space_group_comment
;
The symmetry employed for this shelxl refinement is uniquely defined
by the following loop, which should always be used as a source of
symmetry information in preference to the above space-group names.
They are only intended as comments.
;
_shelx_estimated_absorpt_t_max 0.936
_shelx_estimated_absorpt_t_min 0.874
_olex2_refinement_description
;
1. Fixed Uiso
 At 1.2 times of:
  All C(H) groups
 At 1.5 times of:
  All C(H,H,H) groups
2. Shared sites
{C25A, C25B}
3. Restrained distances
 N2B-C9 \\sim N2A-C9
 with sigma of 0.02
 N2B-C25A \\sim N2A-C25A
 with sigma of 0.02
 N2B-C31B \\sim N2A-C31A
 with sigma of 0.02
4. Uiso/Uaniso restraints and constraints
Uanis(N2B) = Uanis(N2A)
Uanis(C25A) = Uanis(C25B)
Uanis(C35B) = Uanis(C35A)
Uanis(C34B) = Uanis(C34A)
Uanis(C33B) = Uanis(C33A)
Uanis(C36A) = Uanis(C36B)
5. Rigid body (RIGU) restrains
 All non-hydrogen atoms
 with sigma for 1-2 distances of 0.004 and sigma for 1-3 distances of 0.004
6. Same fragment restrains
{S2, N1, C13, C14, C15, C16, C17, C18, C19, C20, C21, C22, C23, C24, C37} sigma
for 1-2: 0.02, 1-3: 0.04
as
{S3A, N2A, C25A, C26A, C27A, C28A, C29A, C30A, C31A, C32A, C33A, C34A, C35A,
C36A, C38A}
{S2, N1, C13, C14, C15, C16, C17, C18, C19, C20, C21, C22, C23, C24, C37} sigma
for 1-2: 0.02, 1-3: 0.04
as
{S3B, N2B, C25B, C26B, C27B, C28B, C29B, C30B, C31B, C32B, C33B, C34B, C35B,
C36B, C38B}
7. Others
 Fixed Sof: S3A(0.67) N2A(0.67) C25A(0.67) C26A(0.67) C27A(0.67) H27A(0.67)
 C28A(0.67) H28A(0.67) C29A(0.67) H29A(0.67) C30A(0.67) C31A(0.67) C32A(0.67)
 C33A(0.67) H33A(0.67) C34A(0.67) H34A(0.67) C35A(0.67) H35A(0.67) C36A(0.67)
 H36A(0.67) C38A(0.67) H38A(0.67) H38B(0.67) H38C(0.67) S3B(0.33) N2B(0.33)
 C25B(0.33) C26B(0.33) C27B(0.33) H27B(0.33) C28B(0.33) H28B(0.33) C29B(0.33)
 H29B(0.33) C30B(0.33) C31B(0.33) C32B(0.33) C33B(0.33) H33B(0.33) C34B(0.33)
 H34B(0.33) C35B(0.33) H35B(0.33) C36B(0.33) H36B(0.33) C38B(0.25) H38D(0.25)
 H38E(0.25) H38F(0.25) C38C(0.08) H38G(0.08) H38H(0.08) H38I(0.08)
8.a Riding coordinates:
 C2(H2), C3(H3), C5(H5), C8(H8), C10(H10), C11(H11), C15(H15), C16(H16),
 C17(H17), C21(H21), C22(H22), C23(H23), C24(H24), C27A(H27A), C28A(H28A),
 C29A(H29A), C33A(H33A), C34A(H34A), C35A(H35A), C36A(H36A), C27B(H27B),
 C28B(H28B), C29B(H29B), C33B(H33B), C34B(H34B), C35B(H35B), C36B(H36B),
 C38C(H38G,H38H,H38I)
8.b Rotating group:
 C37(H37A,H37B,H37C), C38A(H38A,H38B,H38C), C38B(H38D,H38E,H38F)
;
_olex2_diffrn_ambient_temperature_device 'Oxford Cryosystems'
_olex2_submission_special_instructions 'No special instructions were received'

loop_
_space_group_symop_operation_xyz
'x, y, z'
'-x, -y, -z'

loop_
_atom_site_label
_atom_site_type_symbol
_atom_site_fract_x
_atom_site_fract_y
_atom_site_fract_z
_atom_site_U_iso_or_equiv
_atom_site_adp_type
_atom_site_occupancy
_atom_site_site_symmetry_order
_atom_site_calc_flag
_atom_site_refinement_flags_posn
_atom_site_refinement_flags_adp
_atom_site_refinement_flags_occupancy
_atom_site_disorder_assembly
_atom_site_disorder_group
S1 S 0.67988(5) 0.59245(3) 0.47865(3) 0.02344(10) Uani 1 1 d . U . . .
S2 S 0.64712(5) -0.02985(4) 0.36463(3) 0.02680(10) Uani 1 1 d D U . . .
N1 N 0.82912(16) 0.16867(11) 0.30066(9) 0.0218(3) Uani 1 1 d D U . . .
C1 C 0.73396(19) 0.46399(13) 0.43551(10) 0.0209(3) Uani 1 1 d . U . . .
C2 C 0.85708(19) 0.39393(13) 0.46804(10) 0.0219(3) Uani 1 1 d . U . . .
H2 H 0.919411 0.412126 0.519106 0.026 Uiso 1 1 d R . . . .
C3 C 0.88595(19) 0.29703(13) 0.42370(10) 0.0216(3) Uani 1 1 d . U . . .
H3 H 0.969087 0.250605 0.445288 0.026 Uiso 1 1 d R . . . .
C4 C 0.79265(19) 0.26667(12) 0.34654(10) 0.0195(3) Uani 1 1 d . U . . .
C5 C 0.66557(19) 0.33568(13) 0.31582(10) 0.0220(3) Uani 1 1 d . U . . .
H5 H 0.600478 0.316241 0.265748 0.026 Uiso 1 1 d R . . . .
C6 C 0.63616(19) 0.43385(13) 0.36025(10) 0.0215(3) Uani 1 1 d . U . . .
C7 C 0.5118(2) 0.51571(13) 0.33784(10) 0.0221(3) Uani 1 1 d . U . . .
C8 C 0.3910(2) 0.51279(13) 0.26872(11) 0.0248(3) Uani 1 1 d . U . . .
H8 H 0.384286 0.452910 0.230013 0.030 Uiso 1 1 d R . . . .
C9 C 0.2806(2) 0.59943(13) 0.25757(11) 0.0238(3) Uani 1 1 d D U . . .
C10 C 0.2944(2) 0.69012(13) 0.31629(11) 0.0242(3) Uani 1 1 d . U . . .
H10 H 0.222109 0.748800 0.308670 0.029 Uiso 1 1 d R . . . .
C11 C 0.4135(2) 0.69334(13) 0.38496(10) 0.0227(3) Uani 1 1 d . U . . .
H11 H 0.421123 0.753553 0.423383 0.027 Uiso 1 1 d R . . . .
C12 C 0.5219(2) 0.60590(13) 0.39616(10) 0.0215(3) Uani 1 1 d . U . . .
C13 C 0.93903(19) 0.09019(13) 0.34081(10) 0.0219(3) Uani 1 1 d D U . . .
C14 C 0.8687(2) -0.00709(13) 0.37215(10) 0.0223(3) Uani 1 1 d D U . . .
C15 C 0.9702(2) -0.08590(15) 0.41129(11) 0.0296(4) Uani 1 1 d D U . . .
H15 H 0.922404 -0.152137 0.429918 0.035 Uiso 1 1 d R . . . .
C16 C 1.1420(2) -0.06430(16) 0.42204(12) 0.0347(4) Uani 1 1 d D U . . .
H16 H 1.210899 -0.114495 0.450597 0.042 Uiso 1 1 d R . . . .
C17 C 1.2131(2) 0.03161(18) 0.39055(12) 0.0360(4) Uani 1 1 d D U . . .
H17 H 1.329670 0.044853 0.398432 0.043 Uiso 1 1 d R . . . .
C18 C 1.1147(2) 0.10934(16) 0.34725(11) 0.0290(4) Uani 1 1 d D U . . .
C19 C 0.69792(19) 0.11956(13) 0.24194(10) 0.0216(3) Uani 1 1 d D U . . .
C20 C 0.5986(2) 0.02870(13) 0.26536(10) 0.0231(3) Uani 1 1 d D U . . .
C21 C 0.4658(2) -0.01669(16) 0.21041(12) 0.0327(4) Uani 1 1 d D U . . .
H21 H 0.399718 -0.077511 0.225952 0.039 Uiso 1 1 d R . . . .
C22 C 0.4330(2) 0.02961(17) 0.13239(13) 0.0378(4) Uani 1 1 d D U . . .
H22 H 0.341929 0.001357 0.096172 0.045 Uiso 1 1 d R . . . .
C23 C 0.5343(2) 0.11748(17) 0.10772(12) 0.0351(4) Uani 1 1 d D U . . .
H23 H 0.512353 0.147291 0.054775 0.042 Uiso 1 1 d R . . . .
C24 C 0.6687(2) 0.16123(15) 0.16189(11) 0.0285(4) Uani 1 1 d D U . . .
H24 H 0.739265 0.218568 0.144508 0.034 Uiso 1 1 d R . . . .
C37 C 1.1954(2) 0.20913(19) 0.30901(14) 0.0424(5) Uani 1 1 d D U . . .
H37A H 1.161288 0.208670 0.249718 0.064 Uiso 1 1 d GR . . . .
H37B H 1.316259 0.206169 0.317647 0.064 Uiso 1 1 d GR . . . .
H37C H 1.160469 0.276439 0.335088 0.064 Uiso 1 1 d GR . . . .
S3A S 0.30561(10) 0.69137(9) 0.04896(5) 0.03669(18) Uani 0.67 1 d D U P A 1
N2A N 0.1460(7) 0.5942(5) 0.1929(3) 0.0215(9) Uani 0.67 1 d D U P A 1
C25A C 0.0729(2) 0.69521(13) 0.16639(10) 0.0229(3) Uani 0.67 1 d D U P A 1
C26A C 0.1400(5) 0.7519(3) 0.0987(2) 0.0261(7) Uani 0.67 1 d D U P A 1
C27A C 0.0707(5) 0.8503(2) 0.0703(2) 0.0361(7) Uani 0.67 1 d D U P A 1
H27A H 0.112123 0.886939 0.025114 0.043 Uiso 0.67 1 d R . P A 1
C28A C -0.0611(6) 0.8930(3) 0.1103(3) 0.0426(8) Uani 0.67 1 d D U P A 1
H28A H -0.104461 0.960628 0.093214 0.051 Uiso 0.67 1 d R . P A 1
C29A C -0.1294(4) 0.8373(3) 0.1745(3) 0.0361(7) Uani 0.67 1 d D U P A 1
H29A H -0.220574 0.865997 0.199226 0.043 Uiso 0.67 1 d R . P A 1
C30A C -0.0622(4) 0.7370(3) 0.2032(2) 0.0260(6) Uani 0.67 1 d D U P A 1
C31A C 0.1647(4) 0.5157(2) 0.12635(18) 0.0246(5) Uani 0.67 1 d D U P A 1
C32A C 0.2435(3) 0.5487(2) 0.05700(19) 0.0281(5) Uani 0.67 1 d D U P A 1
C33A C 0.2724(4) 0.4694(3) -0.0057(2) 0.0432(7) Uani 0.67 1 d D U P A 1
H33A H 0.321060 0.490069 -0.054259 0.052 Uiso 0.67 1 d R . P A 1
C34A C 0.2233(6) 0.3607(4) 0.0029(2) 0.0465(9) Uani 0.67 1 d D U P A 1
H34A H 0.250760 0.308324 -0.038917 0.056 Uiso 0.67 1 d R . P A 1
C35A C 0.1416(4) 0.3262(3) 0.0720(2) 0.0455(7) Uani 0.67 1 d D U P A 1
H35A H 0.106661 0.251259 0.074931 0.055 Uiso 0.67 1 d R . P A 1
C36A C 0.1089(4) 0.4044(3) 0.1335(2) 0.0347(6) Uani 0.67 1 d D U P A 1
H36A H 0.050846 0.382946 0.179025 0.042 Uiso 0.67 1 d R . P A 1
C38A C -0.1427(4) 0.6743(3) 0.2692(2) 0.0420(7) Uani 0.67 1 d D U P A 1
H38A H -0.173163 0.598944 0.249533 0.063 Uiso 0.67 1 d GR . P A 1
H38B H -0.242577 0.711417 0.281699 0.063 Uiso 0.67 1 d GR . P A 1
H38C H -0.065879 0.673116 0.319083 0.063 Uiso 0.67 1 d GR . P A 1
S3B S 0.2885(2) 0.75235(16) 0.05488(12) 0.0386(4) Uani 0.33 1 d D U P A 2
N2B N 0.1703(17) 0.5976(10) 0.1805(6) 0.0215(9) Uani 0.33 1 d D U P A 2
C25B C 0.0729(2) 0.69521(13) 0.16639(10) 0.0229(3) Uani 0.33 1 d D U P A 2
C26B C 0.1121(12) 0.7725(7) 0.1102(6) 0.032(2) Uiso 0.33 1 d D U P A 2
C27B C 0.0117(10) 0.8663(6) 0.0983(5) 0.0342(17) Uiso 0.33 1 d D U P A 2
H27B H 0.038630 0.919718 0.059690 0.041 Uiso 0.33 1 d R . P A 2
C28B C -0.1226(10) 0.8769(7) 0.1429(5) 0.0366(18) Uiso 0.33 1 d D U P A 2
H28B H -0.185160 0.940563 0.136377 0.044 Uiso 0.33 1 d R . P A 2
C29B C -0.1705(9) 0.7975(6) 0.1979(5) 0.0367(16) Uiso 0.33 1 d D U P A 2
H29B H -0.264879 0.808651 0.227054 0.044 Uiso 0.33 1 d R . P A 2
C30B C -0.0803(10) 0.7027(6) 0.2097(6) 0.033(2) Uiso 0.33 1 d D U P A 2
C31B C 0.2039(7) 0.5409(4) 0.1030(4) 0.0171(12) Uiso 0.33 1 d D U P A 2
C32B C 0.2659(6) 0.6038(5) 0.0404(3) 0.0209(10) Uiso 0.33 1 d D U P A 2
C33B C 0.3129(8) 0.5541(6) -0.0334(4) 0.0432(7) Uani 0.33 1 d D U P A 2
H33B H 0.354765 0.597797 -0.074954 0.052 Uiso 0.33 1 d R . P A 2
C34B C 0.2953(8) 0.4396(6) -0.0427(4) 0.0465(9) Uani 0.33 1 d D U P A 2
H34B H 0.337530 0.409816 -0.090492 0.056 Uiso 0.33 1 d R . P A 2
C35B C 0.2308(16) 0.3708(8) 0.0203(6) 0.0455(7) Uani 0.33 1 d D U P A 2
H35B H 0.216444 0.291708 0.013277 0.055 Uiso 0.33 1 d R . P A 2
C36B C 0.1772(8) 0.4262(5) 0.0901(4) 0.0347(6) Uani 0.33 1 d D U P A 2
H36B H 0.128358 0.384515 0.130804 0.042 Uiso 0.33 1 d R . P A 2
C38B C -0.1218(11) 0.6203(7) 0.2704(5) 0.0311(18) Uiso 0.25 1 d D U P A 2
H38D H -0.109746 0.546509 0.247163 0.047 Uiso 0.25 1 d GR . P A 2
H38E H -0.236034 0.627639 0.284081 0.047 Uiso 0.25 1 d GR . P A 2
H38F H -0.045841 0.632068 0.320453 0.047 Uiso 0.25 1 d GR . P A 2
C38C C 0.068(3) 0.354(2) 0.1317(16) 0.029(5) Uiso 0.08 1 d . U P B 3
H38G H 0.102246 0.357555 0.192345 0.043 Uiso 0.08 1 d R . P B 3
H38H H -0.048324 0.377895 0.121625 0.043 Uiso 0.08 1 d R . P B 3
H38I H 0.074966 0.277515 0.109835 0.043 Uiso 0.08 1 d R . P B 3

loop_
_atom_site_aniso_label
_atom_site_aniso_U_11
_atom_site_aniso_U_22
_atom_site_aniso_U_33
_atom_site_aniso_U_23
_atom_site_aniso_U_13
_atom_site_aniso_U_12
S1 0.02344(19) 0.02008(19) 0.0255(2) 0.00008(15) -0.00545(15) 0.00227(14)
S2 0.0250(2) 0.0245(2) 0.0314(2) 0.00514(16) 0.00418(16) 0.00059(16)
N1 0.0181(6) 0.0182(6) 0.0282(7) 0.0023(5) -0.0050(5) 0.0041(5)
C1 0.0196(7) 0.0166(7) 0.0256(8) 0.0026(6) -0.0027(6) -0.0004(5)
C2 0.0192(7) 0.0214(7) 0.0240(8) 0.0050(6) -0.0048(6) -0.0013(6)
C3 0.0169(7) 0.0199(7) 0.0272(8) 0.0064(6) -0.0036(6) 0.0015(6)
C4 0.0175(7) 0.0146(7) 0.0260(8) 0.0044(6) -0.0008(6) -0.0007(5)
C5 0.0209(7) 0.0169(7) 0.0265(8) 0.0030(6) -0.0071(6) 0.0005(6)
C6 0.0201(7) 0.0160(7) 0.0272(8) 0.0044(6) -0.0049(6) 0.0008(6)
C7 0.0223(7) 0.0151(7) 0.0277(8) 0.0037(6) -0.0051(6) 0.0013(6)
C8 0.0263(8) 0.0159(7) 0.0305(9) 0.0009(6) -0.0089(6) 0.0032(6)
C9 0.0239(8) 0.0189(7) 0.0275(8) 0.0046(6) -0.0061(6) 0.0029(6)
C10 0.0252(8) 0.0189(7) 0.0282(8) 0.0039(6) -0.0021(6) 0.0060(6)
C11 0.0248(8) 0.0173(7) 0.0259(8) 0.0013(6) 0.0002(6) 0.0027(6)
C12 0.0213(7) 0.0182(7) 0.0240(8) 0.0038(6) -0.0046(6) -0.0001(6)
C13 0.0187(7) 0.0239(7) 0.0233(8) 0.0004(6) -0.0002(6) 0.0082(6)
C14 0.0228(7) 0.0218(7) 0.0229(8) -0.0013(6) 0.0018(6) 0.0095(6)
C15 0.0397(10) 0.0242(8) 0.0254(8) -0.0003(7) -0.0003(7) 0.0157(7)
C16 0.0378(10) 0.0390(10) 0.0284(9) -0.0026(8) -0.0021(7) 0.0272(8)
C17 0.0209(8) 0.0558(12) 0.0319(9) -0.0063(9) -0.0007(7) 0.0177(8)
C18 0.0191(7) 0.0392(10) 0.0290(9) -0.0012(7) 0.0016(6) 0.0056(7)
C19 0.0177(7) 0.0201(7) 0.0265(8) -0.0016(6) -0.0019(6) 0.0050(6)
C20 0.0204(7) 0.0216(7) 0.0274(8) -0.0018(6) 0.0009(6) 0.0053(6)
C21 0.0271(9) 0.0284(9) 0.0412(10) -0.0033(8) -0.0009(7) -0.0036(7)
C22 0.0319(9) 0.0407(11) 0.0375(10) -0.0075(8) -0.0115(8) -0.0007(8)
C23 0.0369(10) 0.0395(10) 0.0276(9) 0.0013(8) -0.0063(7) 0.0063(8)
C24 0.0282(8) 0.0285(9) 0.0285(9) 0.0028(7) -0.0008(7) 0.0035(7)
C37 0.0240(9) 0.0561(13) 0.0469(12) 0.0054(10) 0.0045(8) -0.0045(9)
S3A 0.0291(4) 0.0465(5) 0.0355(4) 0.0042(4) 0.0105(3) -0.0041(4)
N2A 0.0221(19) 0.0190(7) 0.0231(15) 0.0021(10) -0.0037(12) 0.0075(11)
C25A 0.0243(8) 0.0205(7) 0.0230(8) -0.0002(6) -0.0056(6) 0.0068(6)
C26A 0.0246(16) 0.0227(15) 0.0292(17) 0.0050(13) -0.0071(12) -0.0018(13)
C27A 0.0445(18) 0.0230(13) 0.0379(17) 0.0137(12) -0.0123(14) -0.0062(12)
C28A 0.049(2) 0.0214(14) 0.055(2) 0.0015(14) -0.0162(17) 0.0117(14)
C29A 0.0319(16) 0.0325(17) 0.0429(19) -0.0123(15) -0.0026(14) 0.0116(14)
C30A 0.0214(13) 0.0267(17) 0.0286(15) -0.0081(13) -0.0025(10) 0.0017(13)
C31A 0.0226(13) 0.0262(13) 0.0235(13) -0.0002(11) -0.0092(10) 0.0091(10)
C32A 0.0205(12) 0.0303(15) 0.0325(15) -0.0010(12) -0.0045(10) 0.0056(10)
C33A 0.0307(13) 0.0653(19) 0.0326(15) -0.0145(14) -0.0055(11) 0.0151(14)
C34A 0.0296(14) 0.067(2) 0.0386(19) -0.0269(15) -0.0192(13) 0.0208(14)
C35A 0.0554(19) 0.0297(14) 0.0454(17) -0.0127(12) -0.0297(13) 0.0133(12)
C36A 0.0410(16) 0.0257(13) 0.0341(15) -0.0007(11) -0.0157(11) 0.0055(12)
C38A 0.0368(16) 0.047(2) 0.0431(18) -0.0082(15) 0.0140(13) -0.0043(15)
S3B 0.0328(8) 0.0267(8) 0.0556(11) 0.0150(8) -0.0030(7) -0.0004(7)
N2B 0.0221(19) 0.0190(7) 0.0231(15) 0.0021(10) -0.0037(12) 0.0075(11)
C25B 0.0243(8) 0.0205(7) 0.0230(8) -0.0002(6) -0.0056(6) 0.0068(6)
C33B 0.0307(13) 0.0653(19) 0.0326(15) -0.0145(14) -0.0055(11) 0.0151(14)
C34B 0.0296(14) 0.067(2) 0.0386(19) -0.0269(15) -0.0192(13) 0.0208(14)
C35B 0.0554(19) 0.0297(14) 0.0454(17) -0.0127(12) -0.0297(13) 0.0133(12)
C36B 0.0410(16) 0.0257(13) 0.0341(15) -0.0007(11) -0.0157(11) 0.0055(12)

loop_
_atom_type_symbol
_atom_type_description
_atom_type_scat_dispersion_real
_atom_type_scat_dispersion_imag
_atom_type_scat_source
C C 0.0033 0.0016 'International Tables Vol C Tables 4.2.6.8 and 6.1.1.4'
H H 0.0000 0.0000 'International Tables Vol C Tables 4.2.6.8 and 6.1.1.4'
N N 0.0061 0.0033 'International Tables Vol C Tables 4.2.6.8 and 6.1.1.4'
S S 0.1246 0.1234 'International Tables Vol C Tables 4.2.6.8 and 6.1.1.4'

loop_
_exptl_crystal_face_index_h
_exptl_crystal_face_index_k
_exptl_crystal_face_index_l
_exptl_crystal_face_perp_dist
0.00 1.00 0.00 0.1300
0.00 -1.00 0.00 0.1120
-1.00 0.00 2.00 0.1210
1.00 0.00 -2.00 0.0890
-1.00 -1.00 2.00 0.1110
1.00 2.00 2.00 0.1470
1.00 0.00 2.00 0.2060
-1.00 -1.00 -2.00 0.2240
-1.00 3.00 -1.00 0.1460
0.00 -3.00 1.00 0.1070
0.00 1.00 -3.00 0.1680
0.00 3.00 -2.00 0.1520
-1.00 0.00 1.00 0.1340

loop_
_geom_angle_atom_site_label_1
_geom_angle_atom_site_label_2
_geom_angle_atom_site_label_3
_geom_angle
C12 S1 C1 90.84(7)
C14 S2 C20 98.60(8)
C4 N1 C13 118.88(13)
C4 N1 C19 117.57(12)
C19 N1 C13 114.75(12)
C2 C1 S1 127.35(12)
C2 C1 C6 120.03(14)
C6 C1 S1 112.62(11)
C3 C2 C1 119.28(14)
C2 C3 C4 121.69(14)
C3 C4 N1 120.55(13)
C5 C4 N1 120.87(14)
C5 C4 C3 118.58(14)
C6 C5 C4 119.96(14)
C1 C6 C7 111.91(14)
C5 C6 C1 120.41(14)
C5 C6 C7 127.68(14)
C8 C7 C6 128.10(15)
C8 C7 C12 119.96(14)
C12 C7 C6 111.94(14)
C9 C8 C7 120.07(15)
C8 C9 C10 119.09(14)
C8 C9 N2A 121.6(2)
C8 C9 N2B 117.4(4)
C10 C9 N2A 119.1(2)
C10 C9 N2B 123.1(4)
C11 C10 C9 121.10(14)
C10 C11 C12 119.44(15)
C7 C12 S1 112.68(11)
C11 C12 S1 126.98(13)
C11 C12 C7 120.34(14)
C14 C13 N1 119.03(14)
C14 C13 C18 120.06(14)
C18 C13 N1 120.90(15)
C13 C14 S2 119.72(11)
C15 C14 S2 119.13(13)
C15 C14 C13 121.13(15)
C16 C15 C14 118.94(17)
C15 C16 C17 120.26(16)
C16 C17 C18 121.89(17)
C13 C18 C37 121.55(16)
C17 C18 C13 117.54(17)
C17 C18 C37 120.91(16)
C20 C19 N1 119.70(14)
C24 C19 N1 120.79(15)
C24 C19 C20 119.51(15)
C19 C20 S2 118.97(12)
C21 C20 S2 120.65(13)
C21 C20 C19 120.37(16)
C22 C21 C20 119.30(17)
C23 C22 C21 120.63(17)
C22 C23 C24 120.00(17)
C19 C24 C23 120.05(17)
C32A S3A C26A 98.92(15)
C9 N2A C25A 119.0(4)
C9 N2A C31A 114.5(3)
C25A N2A C31A 114.3(3)
N2A C25A C26A 118.3(3)
C30A C25A N2A 121.7(3)
C30A C25A C26A 120.0(3)
C25A C26A S3A 118.7(2)
C27A C26A S3A 121.2(3)
C27A C26A C25A 120.1(4)
C28A C27A C26A 118.9(3)
C29A C28A C27A 121.3(3)
C28A C29A C30A 120.4(3)
C25A C30A C29A 119.2(3)
C25A C30A C38A 120.8(3)
C29A C30A C38A 119.9(3)
C32A C31A N2A 120.0(3)
C32A C31A C36A 120.5(3)
C36A C31A N2A 119.5(4)
C31A C32A S3A 118.9(2)
C31A C32A C33A 119.9(3)
C33A C32A S3A 121.2(3)
C34A C33A C32A 119.4(3)
C33A C34A C35A 121.4(3)
C36A C35A C34A 119.6(4)
C35A C36A C31A 119.1(3)
C26B S3B C32B 98.5(3)
C9 N2B C31B 124.6(8)
C25B N2B C9 115.8(7)
C25B N2B C31B 112.7(7)
N2B C25B C30B 117.3(6)
C26B C25B N2B 122.0(6)
C26B C25B C30B 120.5(4)
C25B C26B S3B 117.9(5)
C25B C26B C27B 119.8(6)
C27B C26B S3B 122.3(6)
C28B C27B C26B 119.4(7)
C27B C28B C29B 122.4(7)
C28B C29B C30B 120.5(7)
C29B C30B C25B 117.1(6)
C29B C30B C38B 121.9(7)
C38B C30B C25B 120.5(6)
C32B C31B N2B 118.4(7)
C32B C31B C36B 119.3(6)
C36B C31B N2B 122.3(8)
C31B C32B S3B 119.1(4)
C31B C32B C33B 121.6(6)
C33B C32B S3B 119.3(5)
C34B C33B C32B 118.1(7)
C33B C34B C35B 122.4(7)
C36B C35B C34B 116.5(8)
C31B C36B C35B 121.6(7)

loop_
_geom_bond_atom_site_label_1
_geom_bond_atom_site_label_2
_geom_bond_distance
S1 C1 1.7535(16)
S1 C12 1.7506(16)
S2 C14 1.7627(17)
S2 C20 1.7656(17)
N1 C4 1.420(2)
N1 C13 1.4338(19)
N1 C19 1.4323(19)
C1 C2 1.390(2)
C1 C6 1.400(2)
C2 C3 1.380(2)
C3 C4 1.409(2)
C4 C5 1.395(2)
C5 C6 1.395(2)
C6 C7 1.450(2)
C7 C8 1.394(2)
C7 C12 1.401(2)
C8 C9 1.391(2)
C9 C10 1.409(2)
C9 N2A 1.416(5)
C9 N2B 1.443(10)
C10 C11 1.381(2)
C11 C12 1.389(2)
C13 C14 1.392(2)
C13 C18 1.399(2)
C14 C15 1.391(2)
C15 C16 1.373(3)
C16 C17 1.382(3)
C17 C18 1.397(2)
C18 C37 1.499(3)
C19 C20 1.393(2)
C19 C24 1.386(2)
C20 C21 1.391(2)
C21 C22 1.383(3)
C22 C23 1.382(3)
C23 C24 1.387(2)
S3A C26A 1.769(5)
S3A C32A 1.766(3)
N2A C25A 1.420(5)
N2A C31A 1.421(5)
C25A C26A 1.420(4)
C25A C30A 1.376(3)
C26A C27A 1.390(4)
C27A C28A 1.384(5)
C28A C29A 1.375(6)
C29A C30A 1.405(5)
C30A C38A 1.482(5)
C31A C32A 1.377(4)
C31A C36A 1.395(4)
C32A C33A 1.401(4)
C33A C34A 1.355(6)
C34A C35A 1.390(7)
C35A C36A 1.388(4)
S3B C26B 1.745(8)
S3B C32B 1.784(6)
N2B C25B 1.440(10)
N2B C31B 1.446(10)
C25B C26B 1.350(8)
C25B C30B 1.458(8)
C26B C27B 1.411(10)
C27B C28B 1.344(9)
C28B C29B 1.373(9)
C29B C30B 1.375(9)
C30B C38B 1.448(9)
C31B C32B 1.378(7)
C31B C36B 1.386(7)
C32B C33B 1.394(7)
C33B C34B 1.372(9)
C34B C35B 1.430(13)
C35B C36B 1.390(10)
